data_7158688
loop_
_publ_author_name
'Pan, Bin'
'Li, Ao'
'Liu, Dong'
'Ni, QingShan'
'Liang, Wu'
'Du, Fei'
'Gu, Jing'
'ouyang, qin'

_publ_section_title
;
 Highly Diastereoselective Synthesis of Benzothiazolo[3,2-a]pyridines via
 [4 + 2] Annulation Reaction of 2-Vinylbenzothiazoles and Azlactones
;
_journal_name_full 'Organic &amp; Biomolecular Chemistry'
_journal_paper_doi 10.1039/D2OB00618A
_journal_year 2022
_chemical_formula_moiety 'C26 H18 Cl N3 O2 S, C H2 Cl2'
_chemical_formula_sum 'C27 H20 Cl3 N3 O2 S'
_chemical_formula_weight 556.87
_space_group_crystal_system triclinic
_space_group_IT_number 2
_space_group_name_Hall '-P 1'
_space_group_name_H-M_alt 'P -1'
_atom_sites_solution_hydrogens geom
_atom_sites_solution_primary direct
_audit_creation_date 2021-04-15
_audit_creation_method
;
Olex2 1.3
(compiled 2020.11.12 svn.r5f609507 for OlexSys, GUI svn.r6272)
;
_audit_update_record
;
2021-09-27 deposited with the CCDC.	2022-05-10 downloaded from the CCDC.
;
_cell_angle_alpha 72.079(5)
_cell_angle_beta 78.101(5)
_cell_angle_gamma 83.806(5)
_cell_formula_units_Z 2
_cell_length_a 10.2432(6)
_cell_length_b 11.1049(6)
_cell_length_c 11.6840(6)
_cell_measurement_reflns_used 5421
_cell_measurement_temperature 295(2)
_cell_measurement_theta_max 28.3910
_cell_measurement_theta_min 3.6350
_cell_volume 1235.98(12)
_computing_cell_refinement 'CrysAlisPro 1.171.39.46e (Rigaku OD, 2018)'
_computing_data_collection 'CrysAlisPro 1.171.39.46e (Rigaku OD, 2018)'
_computing_data_reduction 'CrysAlisPro 1.171.39.46e (Rigaku OD, 2018)'
_computing_molecular_graphics 'Olex2 1.3 (Dolomanov et al., 2009)'
_computing_publication_material 'Olex2 1.3 (Dolomanov et al., 2009)'
_computing_structure_refinement 'SHELXL 2018/3 (Sheldrick, 2015)'
_computing_structure_solution 'ShelXT (Sheldrick, 2008)'
_diffrn_ambient_temperature 295(2)
_diffrn_detector 'CCD plate'
_diffrn_detector_area_resol_mean 16.0892
_diffrn_detector_type Eos
_diffrn_measured_fraction_theta_full 0.998
_diffrn_measured_fraction_theta_max 0.883
_diffrn_measurement_details
;
List of Runs (angles in degrees, time in seconds):

  # Type    Start    End  Width  t~exp~   \w     \q     \k     \f   Frames
#--------------------------------------------------------------------------
  1  \w      3.00  77.00   1.00    4.75    --   18.58-126.00 -27.01   74
  2  \w     -9.00  89.00   1.00    4.75    --   18.58  77.00-180.00   98
  3  \w    -42.00  49.00   1.00    4.75    --   18.58 -77.00-180.00   91
  4  \w     -9.00  89.00   1.00    4.75    --   18.58  77.00 -60.00   98
  5  \w    -50.00  40.00   1.00    4.75    --   18.58 -57.00 -60.00   90
  6  \w     14.00  87.00   1.00    4.75    --   18.58  57.00  90.00   73
  7  \w     29.00  60.00   1.00    4.75    --   18.58 -99.00  90.00   31
  8  \w    -85.00 -11.00   1.00    4.75    --  -18.81 -77.00  30.00   74
  9  \w    -44.00  53.00   1.00    4.75    --  -18.81  38.00  90.00   97
;
_diffrn_measurement_device 'four-circle diffractometer'
_diffrn_measurement_device_type 'SuperNova, Single source at offset/far, Eos'
_diffrn_measurement_method '\w scans'
_diffrn_orient_matrix_type 'CrysAlisPro convention (1999,Acta A55,543-557)'
_diffrn_orient_matrix_UB_11 0.0221482000
_diffrn_orient_matrix_UB_12 0.0627415000
_diffrn_orient_matrix_UB_13 -0.0238177000
_diffrn_orient_matrix_UB_21 -0.0672176000
_diffrn_orient_matrix_UB_22 0.0239162000
_diffrn_orient_matrix_UB_23 0.0017380000
_diffrn_orient_matrix_UB_31 -0.0032560000
_diffrn_orient_matrix_UB_32 0.0028665000
_diffrn_orient_matrix_UB_33 0.0603432000
_diffrn_radiation_monochromator mirror
_diffrn_radiation_probe x-ray
_diffrn_radiation_type 'Mo K\a'
_diffrn_radiation_wavelength 0.71073
_diffrn_reflns_av_R_equivalents 0.0299
_diffrn_reflns_av_unetI/netI 0.0368
_diffrn_reflns_Laue_measured_fraction_full 0.998
_diffrn_reflns_Laue_measured_fraction_max 0.883
_diffrn_reflns_limit_h_max 13
_diffrn_reflns_limit_h_min -13
_diffrn_reflns_limit_k_max 14
_diffrn_reflns_limit_k_min -14
_diffrn_reflns_limit_l_max 15
_diffrn_reflns_limit_l_min -16
_diffrn_reflns_number 18501
_diffrn_reflns_point_group_measured_fraction_full 0.998
_diffrn_reflns_point_group_measured_fraction_max 0.883
_diffrn_reflns_theta_full 25.242
_diffrn_reflns_theta_max 29.128
_diffrn_reflns_theta_min 3.527
_diffrn_source 'micro-focus sealed X-ray tube'
_diffrn_source_type 'SuperNova (Mo) X-ray Source'
_exptl_absorpt_coefficient_mu 0.488
_exptl_absorpt_correction_T_max 1.00000
_exptl_absorpt_correction_T_min 0.76558
_exptl_absorpt_correction_type multi-scan
_exptl_absorpt_process_details
;
CrysAlisPro 1.171.39.46e (Rigaku Oxford Diffraction, 2018)
Empirical absorption correction using spherical harmonics,
 implemented in SCALE3 ABSPACK scaling algorithm.
;
_exptl_crystal_colour colorless
_exptl_crystal_density_diffrn 1.496
_exptl_crystal_description block
_exptl_crystal_F_000 572
_exptl_crystal_size_max 0.32
_exptl_crystal_size_mid 0.31
_exptl_crystal_size_min 0.3
_refine_diff_density_max 0.375
_refine_diff_density_min -0.433
_refine_diff_density_rms 0.051
_refine_ls_extinction_method none
_refine_ls_goodness_of_fit_ref 1.040
_refine_ls_hydrogen_treatment constr
_refine_ls_matrix_type full
_refine_ls_number_parameters 326
_refine_ls_number_reflns 5865
_refine_ls_number_restraints 0
_refine_ls_restrained_S_all 1.040
_refine_ls_R_factor_all 0.0642
_refine_ls_R_factor_gt 0.0437
_refine_ls_shift/su_max 0.001
_refine_ls_shift/su_mean 0.000
_refine_ls_structure_factor_coef Fsqd
_refine_ls_weighting_details 'w=1/[\s^2^(Fo^2^)+(0.0452P)^2^+0.4917P] where P=(Fo^2^+2Fc^2^)/3'
_refine_ls_weighting_scheme calc
_refine_ls_wR_factor_gt 0.1011
_refine_ls_wR_factor_ref 0.1145
_reflns_Friedel_coverage 0.000
_reflns_number_gt 4391
_reflns_number_total 5865
_reflns_threshold_expression 'I > 2\s(I)'
_cod_data_source_file d2ob00618a2.cif
_cod_data_source_block 20210414-ouyang-pb-934
_cod_database_code 7158688
_shelx_shelxl_version_number 2018/3
_chemical_oxdiff_formula 'C26 H18 Cl N3 O2 S'
_shelx_space_group_comment
;
The symmetry employed for this shelxl refinement is uniquely defined
by the following loop, which should always be used as a source of
symmetry information in preference to the above space-group names.
They are only intended as comments.
;
_reflns_odcompleteness_completeness 99.78
_reflns_odcompleteness_iscentric 1
_reflns_odcompleteness_theta 26.32
_olex2_refinement_description
;
1. Fixed Uiso
 At 1.2 times of:
  All C(H) groups, All C(H,H) groups, All N(H) groups
 At 1.5 times of:
  All C(H,H,H) groups
2.a Ternary CH refined with riding coordinates:
 C10(H10)
2.b Secondary CH2 refined with riding coordinates:
 C27(H27A,H27B)
2.c Aromatic/amide H refined with riding coordinates:
 N3(H3), C12(H12), C16(H16), C15(H15), C13(H13), C2(H2), C26(H26), C5(H5),
 C22(H22), C3(H3A), C4(H4), C25(H25), C24(H24), C23(H23)
2.d Idealised Me refined as rotating group:
 C19(H19A,H19B,H19C)
;
_olex2_date_sample_data_collection 2021-04-14
_olex2_submission_special_instructions 'No special instructions were received'
_oxdiff_exptl_absorpt_empirical_details
;
Empirical correction (ABSPACK) includes:
- Absorption correction using spherical harmonics
- Frame scaling
;
_oxdiff_exptl_absorpt_empirical_full_max 1.429
_oxdiff_exptl_absorpt_empirical_full_min 0.748

loop_
_space_group_symop_operation_xyz
'x, y, z'
'-x, -y, -z'

loop_
_atom_site_label
_atom_site_type_symbol
_atom_site_fract_x
_atom_site_fract_y
_atom_site_fract_z
_atom_site_U_iso_or_equiv
_atom_site_adp_type
_atom_site_occupancy
_atom_site_site_symmetry_order
_atom_site_calc_flag
_atom_site_refinement_flags_posn
_atom_site_refinement_flags_adp
_atom_site_refinement_flags_occupancy
_atom_site_disorder_assembly
_atom_site_disorder_group
S1 S 0.70636(6) 0.37420(6) 0.48534(5) 0.04622(16) Uani 1 1 d . . . . .
Cl1 Cl 1.06311(7) 1.03739(6) 0.66630(6) 0.05419(18) Uani 1 1 d . . . . .
Cl3 Cl 0.14487(7) 0.25736(6) 1.02446(6) 0.06006(19) Uani 1 1 d . . . . .
Cl2 Cl 0.13590(8) 0.50972(7) 0.85313(6) 0.0654(2) Uani 1 1 d . . . . .
O1 O 0.45357(14) 0.43796(14) 0.86366(12) 0.0386(3) Uani 1 1 d . . . . .
O2 O 0.40088(15) 0.72204(15) 0.73120(13) 0.0435(4) Uani 1 1 d . . . . .
N3 N 0.56008(16) 0.65837(14) 0.84829(14) 0.0295(3) Uani 1 1 d . . . . .
H3 H 0.590305 0.665119 0.909350 0.035 Uiso 1 1 calc R U . . .
N2 N 0.56777(16) 0.43117(15) 0.67677(14) 0.0303(3) Uani 1 1 d . . . . .
C18 C 0.53964(19) 0.47995(18) 0.77669(17) 0.0291(4) Uani 1 1 d . . . . .
C20 C 0.4441(2) 0.72208(18) 0.82158(17) 0.0310(4) Uani 1 1 d . . . . .
C17 C 0.63441(18) 0.57896(17) 0.77606(16) 0.0272(4) Uani 1 1 d . . . . .
C10 C 0.69189(18) 0.66188(17) 0.64459(16) 0.0266(4) Uani 1 1 d . . . . .
H10 H 0.616382 0.713181 0.612025 0.032 Uiso 1 1 calc R U . . .
N1 N 0.9332(2) 0.6293(2) 0.37867(18) 0.0559(6) Uani 1 1 d . . . . .
C8 C 0.74259(19) 0.57577(18) 0.56468(16) 0.0297(4) Uani 1 1 d . . . . .
C11 C 0.79021(19) 0.75405(17) 0.64572(16) 0.0287(4) Uani 1 1 d . . . . .
C1 C 0.5085(2) 0.32270(18) 0.67197(17) 0.0311(4) Uani 1 1 d . . . . .
C7 C 0.6762(2) 0.47215(18) 0.58067(17) 0.0307(4) Uani 1 1 d . . . . .
C21 C 0.3714(2) 0.79282(17) 0.90770(17) 0.0311(4) Uani 1 1 d . . . . .
C6 C 0.5757(2) 0.27845(18) 0.57540(18) 0.0332(4) Uani 1 1 d . . . . .
C12 C 0.9255(2) 0.72346(19) 0.64505(17) 0.0327(4) Uani 1 1 d . . . . .
H12 H 0.959945 0.643763 0.640459 0.039 Uiso 1 1 calc R U . . .
C16 C 0.7423(2) 0.87473(18) 0.65058(18) 0.0349(4) Uani 1 1 d . . . . .
H16 H 0.652159 0.897100 0.650230 0.042 Uiso 1 1 calc R U . . .
C14 C 0.9587(2) 0.92840(19) 0.65733(17) 0.0365(5) Uani 1 1 d . . . . .
C9 C 0.8487(2) 0.6077(2) 0.46188(18) 0.0370(5) Uani 1 1 d . . . . .
C19 C 0.7438(2) 0.50158(19) 0.84339(18) 0.0338(4) Uani 1 1 d . . . . .
H19A H 0.803829 0.557972 0.851298 0.051 Uiso 1 1 calc R U . . .
H19B H 0.792272 0.447048 0.797811 0.051 Uiso 1 1 calc R U . . .
H19C H 0.703623 0.451271 0.923199 0.051 Uiso 1 1 calc R U . . .
C15 C 0.8257(2) 0.96246(19) 0.65595(19) 0.0383(5) Uani 1 1 d . . . . .
H15 H 0.792258 1.043024 0.658571 0.046 Uiso 1 1 calc R U . . .
C13 C 1.0098(2) 0.8102(2) 0.65113(18) 0.0363(5) Uani 1 1 d . . . . .
H13 H 1.100122 0.788647 0.651027 0.044 Uiso 1 1 calc R U . . .
C2 C 0.3988(2) 0.2619(2) 0.7497(2) 0.0400(5) Uani 1 1 d . . . . .
H2 H 0.351712 0.292247 0.813024 0.048 Uiso 1 1 calc R U . . .
C26 C 0.2361(2) 0.8206(2) 0.9090(2) 0.0392(5) Uani 1 1 d . . . . .
H26 H 0.194749 0.797341 0.855722 0.047 Uiso 1 1 calc R U . . .
C5 C 0.5380(2) 0.17035(19) 0.5577(2) 0.0402(5) Uani 1 1 d . . . . .
H5 H 0.584420 0.140219 0.493997 0.048 Uiso 1 1 calc R U . . .
C22 C 0.4324(2) 0.8310(2) 0.9859(2) 0.0415(5) Uani 1 1 d . . . . .
H22 H 0.523646 0.814889 0.984690 0.050 Uiso 1 1 calc R U . . .
C3 C 0.3607(2) 0.1541(2) 0.7308(2) 0.0465(5) Uani 1 1 d . . . . .
H3A H 0.287217 0.111887 0.782411 0.056 Uiso 1 1 calc R U . . .
C4 C 0.4301(2) 0.1086(2) 0.6365(2) 0.0447(5) Uani 1 1 d . . . . .
H4 H 0.403627 0.035574 0.626395 0.054 Uiso 1 1 calc R U . . .
C25 C 0.1623(2) 0.8826(2) 0.9885(2) 0.0502(6) Uani 1 1 d . . . . .
H25 H 0.071428 0.900832 0.988973 0.060 Uiso 1 1 calc R U . . .
C24 C 0.2232(3) 0.9176(2) 1.0673(2) 0.0542(6) Uani 1 1 d . . . . .
H24 H 0.173057 0.958169 1.121828 0.065 Uiso 1 1 calc R U . . .
C23 C 0.3572(3) 0.8928(2) 1.0655(2) 0.0524(6) Uani 1 1 d . . . . .
H23 H 0.398051 0.917706 1.118177 0.063 Uiso 1 1 calc R U . . .
C27 C 0.0659(3) 0.3617(3) 0.9097(2) 0.0577(7) Uani 1 1 d . . . . .
H27A H 0.073021 0.325097 0.843065 0.069 Uiso 1 1 calc R U . . .
H27B H -0.028148 0.372164 0.942597 0.069 Uiso 1 1 calc R U . . .

loop_
_atom_site_aniso_label
_atom_site_aniso_U_11
_atom_site_aniso_U_22
_atom_site_aniso_U_33
_atom_site_aniso_U_23
_atom_site_aniso_U_13
_atom_site_aniso_U_12
S1 0.0555(4) 0.0453(3) 0.0416(3) -0.0278(3) 0.0108(3) -0.0123(3)
Cl1 0.0663(4) 0.0514(3) 0.0508(3) -0.0164(3) -0.0097(3) -0.0261(3)
Cl3 0.0670(4) 0.0569(4) 0.0496(4) -0.0059(3) -0.0116(3) -0.0016(3)
Cl2 0.0698(5) 0.0558(4) 0.0613(4) -0.0046(3) -0.0122(3) -0.0001(3)
O1 0.0408(8) 0.0427(8) 0.0323(7) -0.0157(6) 0.0053(6) -0.0121(6)
O2 0.0414(9) 0.0587(10) 0.0365(8) -0.0234(7) -0.0112(7) 0.0073(7)
N3 0.0331(9) 0.0322(8) 0.0265(8) -0.0150(7) -0.0042(6) 0.0003(7)
N2 0.0318(9) 0.0315(8) 0.0301(8) -0.0147(7) -0.0013(6) -0.0038(7)
C18 0.0305(10) 0.0295(9) 0.0276(10) -0.0104(8) -0.0052(8) 0.0024(8)
C20 0.0334(11) 0.0306(10) 0.0291(10) -0.0110(8) -0.0021(8) -0.0026(8)
C17 0.0289(10) 0.0284(9) 0.0253(9) -0.0108(8) -0.0040(7) 0.0009(7)
C10 0.0285(10) 0.0252(9) 0.0261(9) -0.0084(7) -0.0053(7) 0.0019(7)
N1 0.0597(13) 0.0656(14) 0.0406(11) -0.0217(10) 0.0128(10) -0.0195(11)
C8 0.0306(10) 0.0331(10) 0.0257(9) -0.0112(8) -0.0011(7) -0.0027(8)
C11 0.0358(11) 0.0262(9) 0.0230(9) -0.0067(7) -0.0028(7) -0.0033(8)
C1 0.0336(11) 0.0293(10) 0.0333(10) -0.0117(8) -0.0089(8) -0.0011(8)
C7 0.0334(10) 0.0326(10) 0.0272(9) -0.0130(8) -0.0025(8) 0.0008(8)
C21 0.0372(11) 0.0246(9) 0.0293(10) -0.0080(8) -0.0011(8) -0.0017(8)
C6 0.0405(11) 0.0288(10) 0.0319(10) -0.0110(8) -0.0078(8) -0.0001(8)
C12 0.0337(11) 0.0307(10) 0.0330(10) -0.0108(8) -0.0026(8) -0.0016(8)
C16 0.0365(11) 0.0305(10) 0.0376(11) -0.0112(9) -0.0068(8) 0.0022(8)
C14 0.0478(13) 0.0370(11) 0.0256(10) -0.0082(8) -0.0039(8) -0.0146(9)
C9 0.0447(12) 0.0371(11) 0.0317(11) -0.0149(9) -0.0021(9) -0.0073(9)
C19 0.0373(11) 0.0317(10) 0.0317(10) -0.0068(8) -0.0093(8) 0.0001(8)
C15 0.0500(13) 0.0278(10) 0.0388(11) -0.0125(9) -0.0079(9) -0.0015(9)
C13 0.0331(11) 0.0421(12) 0.0334(11) -0.0119(9) -0.0028(8) -0.0045(9)
C2 0.0384(12) 0.0439(12) 0.0410(12) -0.0180(10) -0.0032(9) -0.0079(9)
C26 0.0378(12) 0.0375(11) 0.0447(12) -0.0179(10) -0.0061(9) 0.0029(9)
C5 0.0547(14) 0.0327(11) 0.0395(12) -0.0173(9) -0.0142(10) 0.0013(10)
C22 0.0449(13) 0.0387(11) 0.0463(13) -0.0215(10) -0.0099(10) 0.0041(9)
C3 0.0467(14) 0.0447(13) 0.0500(13) -0.0126(11) -0.0086(10) -0.0151(10)
C4 0.0585(15) 0.0317(11) 0.0520(14) -0.0154(10) -0.0214(11) -0.0062(10)
C25 0.0397(13) 0.0465(13) 0.0650(16) -0.0261(12) -0.0013(11) 0.0086(10)
C24 0.0651(17) 0.0483(14) 0.0504(14) -0.0289(12) 0.0011(12) 0.0123(12)
C23 0.0667(17) 0.0483(14) 0.0533(14) -0.0310(12) -0.0165(12) 0.0090(12)
C27 0.0537(16) 0.0685(17) 0.0514(15) -0.0140(13) -0.0153(12) -0.0037(13)

loop_
_atom_type_symbol
_atom_type_description
_atom_type_scat_dispersion_real
_atom_type_scat_dispersion_imag
_atom_type_scat_source
C C 0.0033 0.0016 'International Tables Vol C Tables 4.2.6.8 and 6.1.1.4'
H H 0.0000 0.0000 'International Tables Vol C Tables 4.2.6.8 and 6.1.1.4'
Cl Cl 0.1484 0.1585 'International Tables Vol C Tables 4.2.6.8 and 6.1.1.4'
N N 0.0061 0.0033 'International Tables Vol C Tables 4.2.6.8 and 6.1.1.4'
O O 0.0106 0.0060 'International Tables Vol C Tables 4.2.6.8 and 6.1.1.4'
S S 0.1246 0.1234 'International Tables Vol C Tables 4.2.6.8 and 6.1.1.4'

loop_
_geom_angle_atom_site_label_1
_geom_angle_atom_site_label_2
_geom_angle_atom_site_label_3
_geom_angle
_geom_angle_site_symmetry_1
_geom_angle_site_symmetry_3
_geom_angle_publ_flag
C7 S1 C6 91.48(9) . . ?
C20 N3 H3 119.2 . . ?
C20 N3 C17 121.59(15) . . ?
C17 N3 H3 119.2 . . ?
C18 N2 C1 124.34(16) . . ?
C18 N2 C7 121.32(16) . . ?
C7 N2 C1 113.40(15) . . ?
O1 C18 N2 121.44(17) . . ?
O1 C18 C17 121.82(16) . . ?
N2 C18 C17 116.38(16) . . ?
O2 C20 N3 121.83(17) . . ?
O2 C20 C21 121.42(18) . . ?
N3 C20 C21 116.75(16) . . ?
N3 C17 C18 107.65(15) . . ?
N3 C17 C10 110.29(14) . . ?
N3 C17 C19 108.50(15) . . ?
C18 C17 C10 112.83(14) . . ?
C19 C17 C18 104.80(15) . . ?
C19 C17 C10 112.49(15) . . ?
C17 C10 H10 106.5 . . ?
C8 C10 C17 108.76(14) . . ?
C8 C10 H10 106.5 . . ?
C8 C10 C11 115.93(15) . . ?
C11 C10 C17 111.95(14) . . ?
C11 C10 H10 106.5 . . ?
C7 C8 C10 119.55(17) . . ?
C7 C8 C9 117.25(17) . . ?
C9 C8 C10 122.70(17) . . ?
C12 C11 C10 123.48(16) . . ?
C12 C11 C16 118.10(18) . . ?
C16 C11 C10 118.41(17) . . ?
C6 C1 N2 111.85(17) . . ?
C2 C1 N2 127.84(18) . . ?
C2 C1 C6 120.31(18) . . ?
N2 C7 S1 110.91(13) . . ?
C8 C7 S1 125.84(15) . . ?
C8 C7 N2 123.21(17) . . ?
C26 C21 C20 117.51(17) . . ?
C26 C21 C22 119.02(19) . . ?
C22 C21 C20 123.47(19) . . ?
C1 C6 S1 112.29(14) . . ?
C5 C6 S1 126.59(16) . . ?
C5 C6 C1 121.12(19) . . ?
C11 C12 H12 119.5 . . ?
C13 C12 C11 120.92(18) . . ?
C13 C12 H12 119.5 . . ?
C11 C16 H16 119.2 . . ?
C15 C16 C11 121.5(2) . . ?
C15 C16 H16 119.2 . . ?
C15 C14 Cl1 119.06(16) . . ?
C15 C14 C13 121.05(19) . . ?
C13 C14 Cl1 119.89(17) . . ?
N1 C9 C8 177.5(2) . . ?
C17 C19 H19A 109.5 . . ?
C17 C19 H19B 109.5 . . ?
C17 C19 H19C 109.5 . . ?
H19A C19 H19B 109.5 . . ?
H19A C19 H19C 109.5 . . ?
H19B C19 H19C 109.5 . . ?
C16 C15 H15 120.5 . . ?
C14 C15 C16 118.93(19) . . ?
C14 C15 H15 120.5 . . ?
C12 C13 H13 120.3 . . ?
C14 C13 C12 119.5(2) . . ?
C14 C13 H13 120.3 . . ?
C1 C2 H2 120.9 . . ?
C1 C2 C3 118.3(2) . . ?
C3 C2 H2 120.9 . . ?
C21 C26 H26 119.7 . . ?
C25 C26 C21 120.5(2) . . ?
C25 C26 H26 119.7 . . ?
C6 C5 H5 120.8 . . ?
C4 C5 C6 118.5(2) . . ?
C4 C5 H5 120.8 . . ?
C21 C22 H22 120.0 . . ?
C23 C22 C21 119.9(2) . . ?
C23 C22 H22 120.0 . . ?
C2 C3 H3A 119.4 . . ?
C4 C3 C2 121.2(2) . . ?
C4 C3 H3A 119.4 . . ?
C5 C4 C3 120.62(19) . . ?
C5 C4 H4 119.7 . . ?
C3 C4 H4 119.7 . . ?
C26 C25 H25 120.0 . . ?
C24 C25 C26 119.9(2) . . ?
C24 C25 H25 120.0 . . ?
C25 C24 H24 119.9 . . ?
C23 C24 C25 120.2(2) . . ?
C23 C24 H24 119.9 . . ?
C22 C23 H23 119.8 . . ?
C24 C23 C22 120.4(2) . . ?
C24 C23 H23 119.8 . . ?
Cl3 C27 H27A 109.2 . . ?
Cl3 C27 H27B 109.2 . . ?
Cl2 C27 Cl3 112.16(15) . . ?
Cl2 C27 H27A 109.2 . . ?
Cl2 C27 H27B 109.2 . . ?
H27A C27 H27B 107.9 . . ?

loop_
_geom_bond_atom_site_label_1
_geom_bond_atom_site_label_2
_geom_bond_distance
_geom_bond_site_symmetry_2
_geom_bond_publ_flag
S1 C7 1.7465(19) . ?
S1 C6 1.751(2) . ?
Cl1 C14 1.739(2) . ?
Cl3 C27 1.756(3) . ?
Cl2 C27 1.745(3) . ?
O1 C18 1.206(2) . ?
O2 C20 1.227(2) . ?
N3 H3 0.8600 . ?
N3 C20 1.358(2) . ?
N3 C17 1.455(2) . ?
N2 C18 1.399(2) . ?
N2 C1 1.427(2) . ?
N2 C7 1.407(2) . ?
C18 C17 1.541(3) . ?
C20 C21 1.495(3) . ?
C17 C10 1.558(3) . ?
C17 C19 1.533(3) . ?
C10 H10 0.9800 . ?
C10 C8 1.516(2) . ?
C10 C11 1.516(3) . ?
N1 C9 1.143(3) . ?
C8 C7 1.344(3) . ?
C8 C9 1.425(3) . ?
C11 C12 1.389(3) . ?
C11 C16 1.391(3) . ?
C1 C6 1.392(3) . ?
C1 C2 1.381(3) . ?
C21 C26 1.385(3) . ?
C21 C22 1.391(3) . ?
C6 C5 1.386(3) . ?
C12 H12 0.9300 . ?
C12 C13 1.388(3) . ?
C16 H16 0.9300 . ?
C16 C15 1.387(3) . ?
C14 C15 1.376(3) . ?
C14 C13 1.377(3) . ?
C19 H19A 0.9600 . ?
C19 H19B 0.9600 . ?
C19 H19C 0.9600 . ?
C15 H15 0.9300 . ?
C13 H13 0.9300 . ?
C2 H2 0.9300 . ?
C2 C3 1.390(3) . ?
C26 H26 0.9300 . ?
C26 C25 1.379(3) . ?
C5 H5 0.9300 . ?
C5 C4 1.377(3) . ?
C22 H22 0.9300 . ?
C22 C23 1.383(3) . ?
C3 H3A 0.9300 . ?
C3 C4 1.385(3) . ?
C4 H4 0.9300 . ?
C25 H25 0.9300 . ?
C25 C24 1.377(4) . ?
C24 H24 0.9300 . ?
C24 C23 1.368(4) . ?
C23 H23 0.9300 . ?
C27 H27A 0.9700 . ?
C27 H27B 0.9700 . ?

loop_
_geom_torsion_atom_site_label_1
_geom_torsion_atom_site_label_2
_geom_torsion_atom_site_label_3
_geom_torsion_atom_site_label_4
_geom_torsion
_geom_torsion_site_symmetry_1
_geom_torsion_site_symmetry_2
_geom_torsion_site_symmetry_3
_geom_torsion_site_symmetry_4
_geom_torsion_publ_flag
S1 C6 C5 C4 -178.44(17) . . . . ?
Cl1 C14 C15 C16 -179.07(15) . . . . ?
Cl1 C14 C13 C12 179.45(15) . . . . ?
O1 C18 C17 N3 -32.8(2) . . . . ?
O1 C18 C17 C10 -154.74(18) . . . . ?
O1 C18 C17 C19 82.5(2) . . . . ?
O2 C20 C21 C26 22.0(3) . . . . ?
O2 C20 C21 C22 -158.3(2) . . . . ?
N3 C20 C21 C26 -158.16(18) . . . . ?
N3 C20 C21 C22 21.5(3) . . . . ?
N3 C17 C10 C8 -168.12(15) . . . . ?
N3 C17 C10 C11 62.47(19) . . . . ?
N2 C18 C17 N3 153.89(15) . . . . ?
N2 C18 C17 C10 32.0(2) . . . . ?
N2 C18 C17 C19 -90.75(19) . . . . ?
N2 C1 C6 S1 -3.1(2) . . . . ?
N2 C1 C6 C5 177.06(18) . . . . ?
N2 C1 C2 C3 -177.6(2) . . . . ?
C18 N2 C1 C6 -166.31(17) . . . . ?
C18 N2 C1 C2 13.2(3) . . . . ?
C18 N2 C7 S1 168.38(14) . . . . ?
C18 N2 C7 C8 -13.7(3) . . . . ?
C18 C17 C10 C8 -47.7(2) . . . . ?
C18 C17 C10 C11 -177.11(15) . . . . ?
C20 N3 C17 C18 -56.4(2) . . . . ?
C20 N3 C17 C10 67.1(2) . . . . ?
C20 N3 C17 C19 -169.30(17) . . . . ?
C20 C21 C26 C25 178.2(2) . . . . ?
C20 C21 C22 C23 -178.1(2) . . . . ?
C17 N3 C20 O2 -4.6(3) . . . . ?
C17 N3 C20 C21 175.56(16) . . . . ?
C17 C10 C8 C7 36.6(2) . . . . ?
C17 C10 C8 C9 -151.70(18) . . . . ?
C17 C10 C11 C12 86.7(2) . . . . ?
C17 C10 C11 C16 -91.7(2) . . . . ?
C10 C8 C7 S1 171.10(14) . . . . ?
C10 C8 C7 N2 -6.5(3) . . . . ?
C10 C11 C12 C13 -177.37(17) . . . . ?
C10 C11 C16 C15 177.84(18) . . . . ?
C8 C10 C11 C12 -38.9(2) . . . . ?
C8 C10 C11 C16 142.70(18) . . . . ?
C11 C10 C8 C7 163.75(17) . . . . ?
C11 C10 C8 C9 -24.5(3) . . . . ?
C11 C12 C13 C14 -0.3(3) . . . . ?
C11 C16 C15 C14 -0.5(3) . . . . ?
C1 N2 C18 O1 -5.9(3) . . . . ?
C1 N2 C18 C17 167.41(17) . . . . ?
C1 N2 C7 S1 -1.0(2) . . . . ?
C1 N2 C7 C8 176.99(18) . . . . ?
C1 C6 C5 C4 1.3(3) . . . . ?
C1 C2 C3 C4 -0.2(3) . . . . ?
C7 S1 C6 C1 2.22(16) . . . . ?
C7 S1 C6 C5 -178.0(2) . . . . ?
C7 N2 C18 O1 -174.04(18) . . . . ?
C7 N2 C18 C17 -0.7(3) . . . . ?
C7 N2 C1 C6 2.7(2) . . . . ?
C7 N2 C1 C2 -177.8(2) . . . . ?
C21 C26 C25 C24 0.2(4) . . . . ?
C21 C22 C23 C24 -0.5(4) . . . . ?
C6 S1 C7 N2 -0.69(15) . . . . ?
C6 S1 C7 C8 -178.58(19) . . . . ?
C6 C1 C2 C3 1.9(3) . . . . ?
C6 C5 C4 C3 0.4(3) . . . . ?
C12 C11 C16 C15 -0.7(3) . . . . ?
C16 C11 C12 C13 1.1(3) . . . . ?
C9 C8 C7 S1 -1.1(3) . . . . ?
C9 C8 C7 N2 -178.71(18) . . . . ?
C19 C17 C10 C8 70.61(19) . . . . ?
C19 C17 C10 C11 -58.8(2) . . . . ?
C15 C14 C13 C12 -0.9(3) . . . . ?
C13 C14 C15 C16 1.2(3) . . . . ?
C2 C1 C6 S1 177.30(16) . . . . ?
C2 C1 C6 C5 -2.5(3) . . . . ?
C2 C3 C4 C5 -1.0(4) . . . . ?
C26 C21 C22 C23 1.6(3) . . . . ?
C26 C25 C24 C23 1.0(4) . . . . ?
C22 C21 C26 C25 -1.5(3) . . . . ?
C25 C24 C23 C22 -0.9(4) . . . . ?
